data_4505130
loop_
_publ_author_name
'Sun, Hao-Ling'
'Ma, Bao-Qing'
'Gao, Song'
'Batten, Stuart R.'

_publ_section_title
;
 A Novel Three-Dimensional Network Containing Mn(II) Ions and
 Tricyanomethanide with Rare 46.64Topology
;
_journal_issue 4
_journal_name_full 'Crystal Growth &amp; Design'
_journal_page_first 1331
_journal_paper_doi 10.1021/cg0500831
_journal_volume 5
_journal_year 2005
_chemical_formula_sum 'C20 H12 Mn N8 O2'
_chemical_formula_weight 451.32
_chemical_name_systematic
; 
 ? 
;
_space_group_IT_number 14
_symmetry_cell_setting monoclinic
_symmetry_space_group_name_Hall '-P 2ybc'
_symmetry_space_group_name_H-M 'P 1 21/c 1'
_atom_sites_solution_hydrogens geom
_atom_sites_solution_primary direct
_atom_sites_solution_secondary difmap
_audit_creation_method SHELXL-97
_cell_angle_alpha 90.00
_cell_angle_beta 95.1658(8)
_cell_angle_gamma 90.00
_cell_formula_units_Z 4
_cell_length_a 11.5319(3)
_cell_length_b 24.2933(5)
_cell_length_c 7.43510(10)
_cell_measurement_reflns_used 16427
_cell_measurement_temperature 293(2)
_cell_measurement_theta_max 27.485
_cell_measurement_theta_min 3.395
_cell_volume 2074.47(7)
_computing_cell_refinement 'HKL Scalepack (Otwinowski & Minor, 1997)'
_computing_data_collection 'KappaCCD (Nonius B. V., 1998)'
_computing_data_reduction 'HKL Denzo (Otwinowski & Minor, 1997) & maXus (Mackay et al., 1998)'
_computing_molecular_graphics 'Bruker SHELXTL V5.1 (Sheldrick, 1998)'
_computing_publication_material 'SHELXL-97 (Sheldrick, 1997)'
_computing_structure_refinement 'SHELXL-97 (Sheldrick, 1997)'
_computing_structure_solution 'SHELXS-97 (Sheldrick, 1997)'
_diffrn_ambient_temperature 293(2)
_diffrn_detector_area_resol_mean 0.76
_diffrn_measured_fraction_theta_full 0.993
_diffrn_measured_fraction_theta_max 0.993
_diffrn_measurement_device_type 'NONIUS KappaCCD'
_diffrn_measurement_method CCD
_diffrn_radiation_monochromator graphite
_diffrn_radiation_source 'fine-focus sealed tube'
_diffrn_radiation_type MoK\a
_diffrn_radiation_wavelength 0.71073
_diffrn_reflns_av_R_equivalents 0.0840
_diffrn_reflns_av_sigmaI/netI 0.0721
_diffrn_reflns_limit_h_max 14
_diffrn_reflns_limit_h_min -14
_diffrn_reflns_limit_k_max 31
_diffrn_reflns_limit_k_min -31
_diffrn_reflns_limit_l_max 9
_diffrn_reflns_limit_l_min -9
_diffrn_reflns_number 38271
_diffrn_reflns_theta_full 27.49
_diffrn_reflns_theta_max 27.49
_diffrn_reflns_theta_min 3.51
_exptl_absorpt_coefficient_mu 0.671
_exptl_absorpt_correction_T_max 0.899
_exptl_absorpt_correction_T_min 0.842
_exptl_absorpt_correction_type empirical
_exptl_absorpt_process_details '(Blessing, 1995, 1997)'
_exptl_crystal_colour 'light yellow'
_exptl_crystal_density_diffrn 1.445
_exptl_crystal_density_method 'not measured'
_exptl_crystal_description block
_exptl_crystal_F_000 916
_exptl_crystal_size_max 0.31
_exptl_crystal_size_mid 0.26
_exptl_crystal_size_min 0.17
_refine_diff_density_max 0.223
_refine_diff_density_min -0.308
_refine_diff_density_rms 0.056
_refine_ls_extinction_method none
_refine_ls_goodness_of_fit_ref 0.923
_refine_ls_hydrogen_treatment mixed
_refine_ls_matrix_type full
_refine_ls_number_parameters 280
_refine_ls_number_reflns 4727
_refine_ls_number_restraints 0
_refine_ls_restrained_S_all 0.923
_refine_ls_R_factor_all 0.0758
_refine_ls_R_factor_gt 0.0335
_refine_ls_shift/su_max 0.001
_refine_ls_shift/su_mean 0.000
_refine_ls_structure_factor_coef Fsqd
_refine_ls_weighting_details 'calc w=1/[\s^2^(Fo^2^)+(0.0332P)^2^+0.0000P] where P=(Fo^2^+2Fc^2^)/3'
_refine_ls_weighting_scheme calc
_refine_ls_wR_factor_gt 0.0656
_refine_ls_wR_factor_ref 0.0710
_reflns_number_gt 2859
_reflns_number_total 4727
_reflns_threshold_expression >2sigma(I)
_cod_data_source_file cg0500831si20050306_081735.cif
_cod_data_source_block Mntcm
_cod_original_sg_symbol_H-M P2(1)/c
_cod_database_code 4505130

loop_
_symmetry_equiv_pos_as_xyz
'x, y, z'
'-x, y+1/2, -z+1/2'
'-x, -y, -z'
'x, -y-1/2, z-1/2'

loop_
_atom_site_label
_atom_site_type_symbol
_atom_site_fract_x
_atom_site_fract_y
_atom_site_fract_z
_atom_site_U_iso_or_equiv
_atom_site_adp_type
_atom_site_occupancy
_atom_site_symmetry_multiplicity
_atom_site_calc_flag
_atom_site_refinement_flags
Mn1 Mn 0.62293(2) 0.881622(10) 0.23681(3) 0.03074(9) Uani 1 1 d .
O1 O 0.64771(11) 0.94584(5) 0.05003(17) 0.0498(4) Uani 1 1 d .
O2 O 1.21268(10) 1.34873(5) 0.30955(17) 0.0411(3) Uani 1 1 d .
N1 N 0.71394(14) 0.98971(6) 0.09624(19) 0.0393(4) Uani 1 1 d .
N2 N 1.16228(12) 1.30188(6) 0.24993(18) 0.0317(3) Uani 1 1 d .
N3 N 0.53529(14) 0.83584(6) 0.0029(2) 0.0430(4) Uani 1 1 d .
N4 N 0.27214(19) 0.73965(11) -0.3421(3) 0.0870(7) Uani 1 1 d .
N5 N 0.57775(15) 0.81700(7) -0.5679(2) 0.0446(4) Uani 1 1 d .
N6 N 0.45853(16) 0.92323(8) 0.3003(2) 0.0575(5) Uani 1 1 d .
N7 N 0.07869(17) 0.92691(8) 0.3208(3) 0.0684(6) Uani 1 1 d .
N8 N 0.29653(15) 1.06871(7) 0.5243(2) 0.0527(5) Uani 1 1 d .
C1 C 0.66499(18) 1.03939(8) 0.1007(3) 0.0501(5) Uani 1 1 d .
H1A H 0.5850 1.0432 0.0743 0.060 Uiso 1 1 calc R
C2 C 0.73195(19) 1.08459(8) 0.1439(3) 0.0541(6) Uani 1 1 d .
H2A H 0.6968 1.1190 0.1437 0.065 Uiso 1 1 calc R
C3 C 0.85009(18) 1.08061(8) 0.1878(3) 0.0435(5) Uani 1 1 d .
C4 C 0.89626(18) 1.02872(9) 0.1809(3) 0.0522(5) Uani 1 1 d .
H4A H 0.9760 1.0240 0.2078 0.063 Uiso 1 1 calc R
C5 C 0.82881(18) 0.98391(8) 0.1357(3) 0.0491(5) Uani 1 1 d .
H5A H 0.8627 0.9492 0.1323 0.059 Uiso 1 1 calc R
C6 C 0.9242(2) 1.13020(9) 0.2405(3) 0.0567(6) Uani 1 1 d .
H6A H 0.8754 1.1585 0.2865 0.068 Uiso 1 1 calc R
H6B H 0.9822 1.1199 0.3373 0.068 Uiso 1 1 calc R
C7 C 0.9843(2) 1.15347(9) 0.0891(3) 0.0599(6) Uani 1 1 d .
H7A H 0.9273 1.1612 -0.0116 0.072 Uiso 1 1 calc R
H7B H 1.0384 1.1264 0.0496 0.072 Uiso 1 1 calc R
C8 C 1.04989(17) 1.20573(8) 0.1421(2) 0.0430(5) Uani 1 1 d .
C9 C 1.16316(18) 1.20544(8) 0.2227(3) 0.0448(5) Uani 1 1 d .
H9A H 1.2024 1.1722 0.2407 0.054 Uiso 1 1 calc R
C10 C 1.21803(16) 1.25359(7) 0.2763(3) 0.0383(5) Uani 1 1 d .
H10A H 1.2938 1.2528 0.3309 0.046 Uiso 1 1 calc R
C11 C 1.05301(15) 1.30365(8) 0.1705(2) 0.0379(5) Uani 1 1 d .
H11A H 1.0156 1.3373 0.1517 0.045 Uiso 1 1 calc R
C12 C 0.99681(17) 1.25629(9) 0.1176(2) 0.0437(5) Uani 1 1 d .
H12A H 0.9209 1.2581 0.0638 0.052 Uiso 1 1 calc R
C13 C 0.50029(15) 0.81803(7) -0.1342(2) 0.0340(4) Uani 1 1 d .
C14 C 0.45810(15) 0.79750(8) -0.3032(2) 0.0358(4) Uani 1 1 d .
C15 C 0.35500(19) 0.76542(10) -0.3236(3) 0.0495(5) Uani 1 1 d .
C16 C 0.52154(16) 0.80823(7) -0.4503(2) 0.0346(4) Uani 1 1 d .
C17 C 0.37682(18) 0.94653(8) 0.3351(3) 0.0431(5) Uani 1 1 d .
C18 C 0.27593(15) 0.97440(7) 0.3761(2) 0.0375(4) Uani 1 1 d .
C19 C 0.16701(18) 0.94817(8) 0.3470(3) 0.0446(5) Uani 1 1 d .
C20 C 0.28606(15) 1.02643(9) 0.4562(2) 0.0387(5) Uani 1 1 d .

loop_
_atom_site_aniso_label
_atom_site_aniso_U_11
_atom_site_aniso_U_22
_atom_site_aniso_U_33
_atom_site_aniso_U_23
_atom_site_aniso_U_13
_atom_site_aniso_U_12
Mn1 0.03296(16) 0.02496(15) 0.03417(15) -0.00262(12) 0.00233(11) 0.00089(13)
O1 0.0597(9) 0.0330(8) 0.0538(8) 0.0068(6) -0.0105(7) -0.0163(7)
O2 0.0374(7) 0.0292(7) 0.0573(8) -0.0062(6) 0.0076(6) -0.0069(6)
N1 0.0476(10) 0.0274(9) 0.0424(9) 0.0064(7) 0.0018(7) -0.0071(8)
N2 0.0313(8) 0.0274(8) 0.0371(8) 0.0009(7) 0.0064(7) -0.0038(7)
N3 0.0455(10) 0.0441(10) 0.0395(9) -0.0041(8) 0.0037(8) -0.0085(8)
N4 0.0572(14) 0.131(2) 0.0727(14) -0.0145(13) 0.0061(11) -0.0373(14)
N5 0.0542(11) 0.0406(10) 0.0388(9) 0.0008(8) 0.0043(8) -0.0060(8)
N6 0.0481(11) 0.0550(12) 0.0692(12) -0.0109(9) 0.0042(9) 0.0117(10)
N7 0.0502(12) 0.0571(13) 0.0964(15) -0.0111(11) -0.0014(11) -0.0140(10)
N8 0.0496(11) 0.0503(12) 0.0588(11) -0.0210(9) 0.0082(8) -0.0072(9)
C1 0.0444(12) 0.0357(12) 0.0685(14) 0.0085(10) -0.0039(10) 0.0026(10)
C2 0.0561(14) 0.0281(11) 0.0780(15) 0.0023(10) 0.0053(12) 0.0046(10)
C3 0.0526(13) 0.0325(11) 0.0470(11) -0.0005(9) 0.0136(9) -0.0071(10)
C4 0.0371(12) 0.0439(13) 0.0760(15) 0.0004(11) 0.0063(10) -0.0061(10)
C5 0.0433(13) 0.0309(11) 0.0740(14) 0.0024(10) 0.0093(11) 0.0036(10)
C6 0.0719(15) 0.0425(13) 0.0575(13) -0.0072(10) 0.0157(11) -0.0215(11)
C7 0.0731(16) 0.0509(14) 0.0580(14) -0.0142(11) 0.0192(12) -0.0282(12)
C8 0.0491(13) 0.0442(13) 0.0378(10) -0.0070(9) 0.0146(9) -0.0186(10)
C9 0.0516(13) 0.0257(11) 0.0589(12) 0.0012(9) 0.0150(10) 0.0003(9)
C10 0.0326(11) 0.0316(11) 0.0502(11) 0.0024(9) 0.0007(9) 0.0024(9)
C11 0.0344(11) 0.0394(12) 0.0394(10) 0.0066(9) 0.0011(9) 0.0035(9)
C12 0.0355(11) 0.0527(14) 0.0420(11) -0.0009(9) -0.0008(9) -0.0080(10)
C13 0.0341(10) 0.0317(10) 0.0365(11) 0.0013(8) 0.0049(8) 0.0006(8)
C14 0.0373(11) 0.0393(11) 0.0309(10) -0.0025(8) 0.0026(8) -0.0008(9)
C15 0.0438(13) 0.0688(15) 0.0357(11) -0.0072(10) 0.0026(9) -0.0055(12)
C16 0.0404(11) 0.0271(10) 0.0347(10) -0.0008(8) -0.0051(9) 0.0015(8)
C17 0.0421(12) 0.0414(12) 0.0450(11) -0.0048(9) 0.0007(10) 0.0003(10)
C18 0.0299(10) 0.0369(11) 0.0453(11) -0.0093(9) 0.0012(8) 0.0009(9)
C19 0.0441(13) 0.0377(12) 0.0516(12) -0.0079(10) 0.0012(10) 0.0041(10)
C20 0.0279(10) 0.0476(13) 0.0408(10) -0.0069(10) 0.0037(8) -0.0022(9)

loop_
_atom_type_symbol
_atom_type_description
_atom_type_scat_dispersion_real
_atom_type_scat_dispersion_imag
_atom_type_scat_source
C C 0.0033 0.0016 'International Tables Vol C Tables 4.2.6.8 and 6.1.1.4'
H H 0.0000 0.0000 'International Tables Vol C Tables 4.2.6.8 and 6.1.1.4'
N N 0.0061 0.0033 'International Tables Vol C Tables 4.2.6.8 and 6.1.1.4'
O O 0.0106 0.0060 'International Tables Vol C Tables 4.2.6.8 and 6.1.1.4'
Mn Mn 0.3368 0.7283 'International Tables Vol C Tables 4.2.6.8 and 6.1.1.4'

loop_
_geom_angle_atom_site_label_1
_geom_angle_atom_site_label_2
_geom_angle_atom_site_label_3
_geom_angle
_geom_angle_site_symmetry_1
_geom_angle_site_symmetry_3
O2 Mn1 O1 89.75(5) 2_745 .
O2 Mn1 N3 91.98(5) 2_745 .
O1 Mn1 N3 86.26(5) . .
O2 Mn1 N5 96.06(6) 2_745 1_556
O1 Mn1 N5 174.07(6) . 1_556
N3 Mn1 N5 92.33(6) . 1_556
O2 Mn1 N6 174.34(6) 2_745 .
O1 Mn1 N6 88.43(6) . .
N3 Mn1 N6 93.25(6) . .
N5 Mn1 N6 85.90(7) 1_556 .
O2 Mn1 N8 91.07(6) 2_745 3_676
O1 Mn1 N8 92.94(6) . 3_676
N3 Mn1 N8 176.84(6) . 3_676
N5 Mn1 N8 88.16(6) 1_556 3_676
N6 Mn1 N8 83.67(6) . 3_676
N1 O1 Mn1 121.62(10) . .
N2 O2 Mn1 129.63(10) . 2_755
C1 N1 O1 119.60(16) . .
C1 N1 C5 120.18(16) . .
O1 N1 C5 120.22(15) . .
O2 N2 C11 118.79(15) . .
O2 N2 C10 120.50(14) . .
C11 N2 C10 120.64(15) . .
C13 N3 Mn1 168.66(15) . .
C16 N5 Mn1 143.39(15) . 1_554
C17 N6 Mn1 177.10(17) . .
C20 N8 Mn1 147.06(16) . 3_676
N1 C1 C2 120.15(18) . .
C1 C2 C3 121.80(19) . .
C4 C3 C2 115.81(18) . .
C4 C3 C6 122.07(19) . .
C2 C3 C6 122.12(19) . .
C5 C4 C3 121.93(19) . .
N1 C5 C4 120.11(18) . .
C7 C6 C3 113.55(17) . .
C6 C7 C8 112.26(17) . .
C12 C8 C9 116.85(17) . .
C12 C8 C7 120.58(19) . .
C9 C8 C7 122.5(2) . .
C10 C9 C8 120.86(18) . .
N2 C10 C9 120.00(17) . .
N2 C11 C12 120.24(18) . .
C11 C12 C8 121.41(18) . .
N3 C13 C14 178.7(2) . .
C16 C14 C13 118.27(16) . .
C16 C14 C15 120.86(16) . .
C13 C14 C15 120.84(17) . .
N4 C15 C14 179.2(2) . .
N5 C16 C14 177.49(19) . .
N6 C17 C18 179.1(2) . .
C20 C18 C17 119.32(16) . .
C20 C18 C19 120.94(17) . .
C17 C18 C19 119.60(16) . .
N7 C19 C18 179.0(2) . .
N8 C20 C18 178.4(2) . .

loop_
_geom_bond_atom_site_label_1
_geom_bond_atom_site_label_2
_geom_bond_distance
_geom_bond_site_symmetry_2
Mn1 O2 2.1139(12) 2_745
Mn1 O1 2.1250(13) .
Mn1 N3 2.2283(16) .
Mn1 N5 2.2319(17) 1_556
Mn1 N6 2.2360(19) .
Mn1 N8 2.2750(17) 3_676
O1 N1 1.3379(18) .
O2 N2 1.3354(17) .
O2 Mn1 2.1139(12) 2_755
N1 C1 1.334(2) .
N1 C5 1.338(2) .
N2 C11 1.343(2) .
N2 C10 1.344(2) .
N3 C13 1.147(2) .
N4 C15 1.140(3) .
N5 C16 1.154(2) .
N5 Mn1 2.2319(17) 1_554
N6 C17 1.149(2) .
N7 C19 1.143(2) .
N8 C20 1.147(2) .
N8 Mn1 2.2750(17) 3_676
C1 C2 1.364(3) .
C2 C3 1.375(3) .
C3 C4 1.371(3) .
C3 C6 1.508(3) .
C4 C5 1.362(3) .
C6 C7 1.485(3) .
C7 C8 1.512(3) .
C8 C12 1.377(3) .
C8 C9 1.387(3) .
C9 C10 1.372(3) .
C11 C12 1.361(3) .
C13 C14 1.398(2) .
C14 C16 1.394(3) .
C14 C15 1.418(3) .
C17 C18 1.403(3) .
C18 C20 1.397(3) .
C18 C19 1.408(3) .
